data_7033777
loop_
_publ_author_name
'Bindewald, Elvira'
'Lorenz, Roxana'
'H\"ubner, Olaf'
'Brox, Dominik'
'Herten, Dirk-Peter'
'Kaifer, Elisabeth'
'Himmel, Hans-J\"org'

_publ_section_title
;
 Tetraguanidino-functionalized phenazine and fluorene dyes: synthesis,
 optical properties and metal coordination.
;
_journal_issue 7
_journal_name_full 'Dalton transactions (Cambridge, England : 2003)'
_journal_page_first 3467
_journal_page_last 3485
_journal_paper_doi 10.1039/c4dt03572k
_journal_volume 44
_journal_year 2015
_chemical_formula_sum 'C24 H33 Cl2 N9 Zn'
_chemical_formula_weight 583.86
_chemical_name_systematic
;                                                                               
 ?                                                                              
;
_space_group_IT_number 4
_symmetry_cell_setting monoclinic
_symmetry_space_group_name_Hall 'P 2yb'
_symmetry_space_group_name_H-M 'P 1 21 1'
_atom_sites_solution_hydrogens geom
_atom_sites_solution_primary direct
_atom_sites_solution_secondary difmap
_audit_creation_method SHELXL-97
_audit_update_record
;
2014-07-28 deposited with the CCDC.
2014-12-09 downloaded from the CCDC.
;
_cell_angle_alpha 90.00
_cell_angle_beta 90.44(3)
_cell_angle_gamma 90.00
_cell_formula_units_Z 8
_cell_length_a 10.558(2)
_cell_length_b 23.182(5)
_cell_length_c 22.678(5)
_cell_measurement_temperature 100
_cell_measurement_theta_max 30.08
_cell_measurement_theta_min 0.90
_cell_volume 5550(2)
_computing_cell_refinement 'DENZO/SKALEPACK (Bruker AXS, 1997-2009)'
_computing_data_collection 'COLLECT (Bruker AXS, 1997-2009)'
_computing_data_reduction 'DENZO/SKALEPACK (Bruker AXS, 1997-2009)'
_computing_molecular_graphics 'XPMA (Zsolnai, Huttner, 1994)'
_computing_publication_material 'SHELXL-97 (Sheldrick, 1997)'
_computing_structure_refinement 'SHELXL-97 (Sheldrick, 1997)'
_computing_structure_solution 'SHELXS-97 (Sheldrick, 1997)'
_diffrn_ambient_temperature 100
_diffrn_measured_fraction_theta_full 0.995
_diffrn_measured_fraction_theta_max 0.995
_diffrn_measurement_device_type 'NONIUS KAPPA CCD'
_diffrn_measurement_method 'O-Scan    '
_diffrn_radiation_monochromator graphite
_diffrn_radiation_source 'fine-focus sealed tube'
_diffrn_radiation_type MoK\a
_diffrn_radiation_wavelength 0.71073
_diffrn_reflns_av_R_equivalents 0.0000
_diffrn_reflns_av_sigmaI/netI 0.0386
_diffrn_reflns_limit_h_max 14
_diffrn_reflns_limit_h_min -14
_diffrn_reflns_limit_k_max 32
_diffrn_reflns_limit_k_min -32
_diffrn_reflns_limit_l_max 31
_diffrn_reflns_limit_l_min -31
_diffrn_reflns_number 32157
_diffrn_reflns_theta_full 30.08
_diffrn_reflns_theta_max 30.08
_diffrn_reflns_theta_min 0.90
_exptl_absorpt_coefficient_mu 1.108
_exptl_absorpt_correction_type none
_exptl_crystal_colour orange
_exptl_crystal_density_diffrn 1.397
_exptl_crystal_density_method 'not measured'
_exptl_crystal_description cubic
_exptl_crystal_F_000 2432
_exptl_crystal_size_max 0.50
_exptl_crystal_size_mid 0.50
_exptl_crystal_size_min 0.50
_refine_diff_density_max 1.055
_refine_diff_density_min -0.691
_refine_diff_density_rms 0.067
_refine_ls_abs_structure_details 'Flack H D (1983), Acta Cryst. A39, 876-881'
_refine_ls_abs_structure_Flack 0.000(6)
_refine_ls_extinction_method none
_refine_ls_goodness_of_fit_ref 1.035
_refine_ls_hydrogen_treatment constr
_refine_ls_matrix_type full
_refine_ls_number_parameters 1334
_refine_ls_number_reflns 32131
_refine_ls_number_restraints 1
_refine_ls_restrained_S_all 1.035
_refine_ls_R_factor_all 0.0500
_refine_ls_R_factor_gt 0.0388
_refine_ls_shift/su_max 0.002
_refine_ls_shift/su_mean 0.000
_refine_ls_structure_factor_coef Fsqd
_refine_ls_weighting_details 'calc w=1/[\s^2^(Fo^2^)+(0.0564P)^2^+1.7883P] where P=(Fo^2^+2Fc^2^)/3'
_refine_ls_weighting_scheme calc
_refine_ls_wR_factor_gt 0.0938
_refine_ls_wR_factor_ref 0.1013
_reflns_number_gt 27843
_reflns_number_total 32131
_reflns_threshold_expression >2sigma(I)
_cod_data_source_file c4dt03572k2.cif
_cod_data_source_block rl19
_cod_depositor_comments 'Adding full bibliography for 7033775--7033781.cif.'
_cod_original_cell_volume 5550.4(19)
_cod_original_sg_symbol_H-M P2(1)
_cod_database_code 7033777

loop_
_symmetry_equiv_pos_as_xyz
'x, y, z'
'-x, y+1/2, -z'

loop_
_atom_site_label
_atom_site_type_symbol
_atom_site_fract_x
_atom_site_fract_y
_atom_site_fract_z
_atom_site_U_iso_or_equiv
_atom_site_adp_type
_atom_site_occupancy
_atom_site_symmetry_multiplicity
_atom_site_calc_flag
_atom_site_refinement_flags
Zn1 Zn 0.23162(3) 0.398086(12) 0.159408(11) 0.02034(6) Uani 1 1 d .
Zn2 Zn 0.76652(3) 0.138768(12) 0.119748(12) 0.02036(6) Uani 1 1 d .
Zn3 Zn -0.24889(3) 0.378929(14) 0.865856(13) 0.02560(7) Uani 1 1 d .
Zn4 Zn 0.25045(3) 0.155414(13) 0.411483(12) 0.02315(6) Uani 1 1 d .
Cl1 Cl 0.06279(6) 0.45588(3) 0.15623(3) 0.03071(14) Uani 1 1 d .
Cl2 Cl 0.25095(6) 0.34204(3) 0.07913(3) 0.02791(13) Uani 1 1 d .
Cl3 Cl 0.74314(6) 0.19491(3) 0.19915(3) 0.02629(12) Uani 1 1 d .
Cl4 Cl 0.93523(6) 0.08065(3) 0.12326(3) 0.02961(13) Uani 1 1 d .
Cl5 Cl -0.20445(8) 0.31536(4) 0.93653(4) 0.04273(18) Uani 1 1 d .
Cl6 Cl -0.43947(7) 0.42042(4) 0.87320(3) 0.03853(17) Uani 1 1 d .
Cl7 Cl 0.43463(6) 0.11005(4) 0.39819(3) 0.03244(15) Uani 1 1 d .
Cl8 Cl 0.20045(7) 0.22096(4) 0.34316(3) 0.03998(18) Uani 1 1 d .
N1 N 0.41017(18) 0.42543(9) 0.17810(9) 0.0205(4) Uani 1 1 d .
N2 N 0.60611(19) 0.39209(10) 0.14087(9) 0.0235(4) Uani 1 1 d .
N3 N 0.47879(19) 0.45397(10) 0.08637(9) 0.0219(4) Uani 1 1 d .
N4 N 0.24208(19) 0.37059(9) 0.24450(8) 0.0199(4) Uani 1 1 d .
N5 N 0.0871(2) 0.38665(10) 0.31854(9) 0.0240(4) Uani 1 1 d .
N6 N 0.06129(19) 0.31538(10) 0.24826(9) 0.0222(4) Uani 1 1 d .
N7 N 0.68303(19) 0.45957(10) 0.34680(9) 0.0225(4) Uani 1 1 d .
N8 N 0.5051(2) 0.39956(10) 0.41815(9) 0.0235(4) Uani 1 1 d .
N51 N 0.58911(19) 0.11053(9) 0.10039(9) 0.0201(4) Uani 1 1 d .
N52 N 0.39427(19) 0.14159(10) 0.14008(9) 0.0241(4) Uani 1 1 d .
N53 N 0.5231(2) 0.07716(10) 0.19101(9) 0.0234(4) Uani 1 1 d .
N54 N 0.75778(19) 0.16630(9) 0.03449(9) 0.0203(4) Uani 1 1 d .
N55 N 0.90966(19) 0.14997(10) -0.04078(9) 0.0235(4) Uani 1 1 d .
N56 N 0.94010(19) 0.22011(10) 0.03035(9) 0.0225(4) Uani 1 1 d .
N57 N 0.3175(2) 0.07763(10) -0.06854(9) 0.0235(4) Uani 1 1 d .
N58 N 0.49470(19) 0.13887(10) -0.13959(9) 0.0222(4) Uani 1 1 d .
N101 N -0.2302(2) 0.35990(10) 0.77896(9) 0.0241(4) Uani 1 1 d .
N102 N -0.3941(2) 0.37715(10) 0.70858(9) 0.0255(4) Uani 1 1 d .
N103 N -0.3890(2) 0.29349(11) 0.76433(11) 0.0296(5) Uani 1 1 d .
N104 N -0.0873(2) 0.42372(10) 0.85058(9) 0.0243(4) Uani 1 1 d .
N105 N -0.0460(2) 0.45580(11) 0.94494(10) 0.0279(5) Uani 1 1 d .
N106 N 0.1123(2) 0.40723(12) 0.89565(10) 0.0314(5) Uani 1 1 d .
N107 N 0.0332(2) 0.40688(10) 0.61238(9) 0.0258(4) Uani 1 1 d .
N108 N 0.1967(2) 0.46983(10) 0.68978(9) 0.0248(4) Uani 1 1 d .
N151 N 0.24310(19) 0.17259(10) 0.49893(9) 0.0224(4) Uani 1 1 d .
N152 N 0.4071(2) 0.23757(11) 0.51123(10) 0.0292(5) Uani 1 1 d .
N153 N 0.4127(2) 0.15213(10) 0.56448(9) 0.0248(4) Uani 1 1 d .
N154 N 0.08510(19) 0.11422(10) 0.42892(9) 0.0222(4) Uani 1 1 d .
N155 N -0.1112(2) 0.14476(10) 0.38827(9) 0.0245(4) Uani 1 1 d .
N156 N 0.0254(2) 0.08532(10) 0.33560(9) 0.0236(4) Uani 1 1 d .
N157 N -0.0086(2) 0.12800(10) 0.66971(9) 0.0249(4) Uani 1 1 d .
N158 N -0.19086(19) 0.07459(9) 0.59414(9) 0.0227(4) Uani 1 1 d .
C1 C 0.4419(2) 0.42037(11) 0.23778(10) 0.0205(4) Uani 1 1 d .
C2 C 0.5505(2) 0.44299(11) 0.26266(11) 0.0223(5) Uani 1 1 d .
H2 H 0.6084 0.4622 0.2390 0.027 Uiso 1 1 calc R
C3 C 0.5753(2) 0.43743(12) 0.32413(11) 0.0206(5) Uani 1 1 d .
C4 C 0.7027(2) 0.45168(11) 0.40506(11) 0.0225(5) Uani 1 1 d .
C5 C 0.8144(2) 0.47465(12) 0.43239(12) 0.0254(5) Uani 1 1 d .
H5 H 0.8716 0.4957 0.4101 0.030 Uiso 1 1 calc R
C6 C 0.8375(3) 0.46585(13) 0.49081(12) 0.0289(5) Uani 1 1 d .
H6 H 0.9105 0.4809 0.5081 0.035 Uiso 1 1 calc R
C7 C 0.7510(3) 0.43383(14) 0.52577(12) 0.0328(6) Uani 1 1 d .
H7 H 0.7689 0.4275 0.5655 0.039 Uiso 1 1 calc R
C8 C 0.6414(3) 0.41216(13) 0.50151(12) 0.0300(6) Uani 1 1 d .
H8 H 0.5850 0.3918 0.5249 0.036 Uiso 1 1 calc R
C9 C 0.6140(2) 0.42087(12) 0.44049(11) 0.0246(5) Uani 1 1 d .
C10 C 0.4845(2) 0.40761(11) 0.36024(10) 0.0212(5) Uani 1 1 d .
C11 C 0.3726(2) 0.38558(11) 0.33401(10) 0.0220(5) Uani 1 1 d .
H11 H 0.3143 0.3663 0.3574 0.026 Uiso 1 1 calc R
C12 C 0.3479(2) 0.39196(11) 0.27487(10) 0.0206(4) Uani 1 1 d .
C13 C 0.4994(2) 0.42423(11) 0.13611(10) 0.0202(4) Uani 1 1 d .
C14 C 0.7290(2) 0.41190(13) 0.11913(14) 0.0330(6) Uani 1 1 d .
H14C H 0.7882 0.4141 0.1514 0.050 Uiso 1 1 calc R
H14A H 0.7195 0.4494 0.1016 0.050 Uiso 1 1 calc R
H14B H 0.7597 0.3853 0.0902 0.050 Uiso 1 1 calc R
C15 C 0.6095(3) 0.33951(13) 0.17556(12) 0.0286(5) Uani 1 1 d .
H15C H 0.6474 0.3473 0.2133 0.043 Uiso 1 1 calc R
H15A H 0.6585 0.3109 0.1554 0.043 Uiso 1 1 calc R
H15B H 0.5248 0.3255 0.1809 0.043 Uiso 1 1 calc R
C16 C 0.5260(3) 0.43538(13) 0.02883(12) 0.0309(6) Uani 1 1 d .
H16C H 0.5832 0.4639 0.0138 0.046 Uiso 1 1 calc R
H16A H 0.4561 0.4307 0.0019 0.046 Uiso 1 1 calc R
H16B H 0.5697 0.3993 0.0331 0.046 Uiso 1 1 calc R
C17 C 0.3751(2) 0.49577(12) 0.08281(12) 0.0255(5) Uani 1 1 d .
H17C H 0.3922 0.5232 0.0521 0.038 Uiso 1 1 calc R
H17A H 0.3679 0.5156 0.1198 0.038 Uiso 1 1 calc R
H17B H 0.2973 0.4760 0.0742 0.038 Uiso 1 1 calc R
C18 C 0.1324(2) 0.35739(11) 0.27165(10) 0.0204(5) Uani 1 1 d .
C19 C 0.0156(3) 0.35827(14) 0.36535(13) 0.0336(6) Uani 1 1 d .
H19A H -0.0715 0.3700 0.3631 0.050 Uiso 1 1 calc R
H19B H 0.0503 0.3690 0.4030 0.050 Uiso 1 1 calc R
H19C H 0.0209 0.3172 0.3606 0.050 Uiso 1 1 calc R
C20 C 0.1117(3) 0.44761(12) 0.32731(12) 0.0279(5) Uani 1 1 d .
H20B H 0.1680 0.4526 0.3604 0.042 Uiso 1 1 calc R
H20A H 0.0334 0.4673 0.3348 0.042 Uiso 1 1 calc R
H20C H 0.1500 0.4633 0.2926 0.042 Uiso 1 1 calc R
C21 C -0.0766(3) 0.31644(15) 0.25019(14) 0.0362(7) Uani 1 1 d .
H21B H -0.1104 0.3103 0.2113 0.054 Uiso 1 1 calc R
H21A H -0.1044 0.3532 0.2647 0.054 Uiso 1 1 calc R
H21C H -0.1060 0.2865 0.2759 0.054 Uiso 1 1 calc R
C22 C 0.1153(3) 0.27097(12) 0.21064(11) 0.0253(5) Uani 1 1 d .
H22A H 0.0673 0.2360 0.2146 0.038 Uiso 1 1 calc R
H22B H 0.2016 0.2640 0.2222 0.038 Uiso 1 1 calc R
H22C H 0.1125 0.2836 0.1703 0.038 Uiso 1 1 calc R
C51 C 0.5566(2) 0.11687(11) 0.04080(10) 0.0206(4) Uani 1 1 d .
C52 C 0.4481(2) 0.09587(11) 0.01594(11) 0.0218(5) Uani 1 1 d .
H52 H 0.3897 0.0772 0.0398 0.026 Uiso 1 1 calc R
C53 C 0.4213(2) 0.10164(11) -0.04547(10) 0.0205(4) Uani 1 1 d .
C54 C 0.3000(2) 0.08393(11) -0.12746(11) 0.0222(5) Uani 1 1 d .
C55 C 0.1931(2) 0.05785(12) -0.15544(12) 0.0258(5) Uani 1 1 d .
H55 H 0.1352 0.0373 -0.1330 0.031 Uiso 1 1 calc R
C56 C 0.1751(3) 0.06284(13) -0.21465(12) 0.0286(6) Uani 1 1 d .
H56 H 0.1055 0.0452 -0.2325 0.034 Uiso 1 1 calc R
C57 C 0.2619(3) 0.09489(13) -0.24969(12) 0.0293(6) Uani 1 1 d .
H57 H 0.2479 0.0985 -0.2901 0.035 Uiso 1 1 calc R
C58 C 0.3644(3) 0.12010(12) -0.22456(11) 0.0270(5) Uani 1 1 d .
H58 H 0.4199 0.1411 -0.2479 0.032 Uiso 1 1 calc R
C59 C 0.3891(2) 0.11513(12) -0.16277(11) 0.0226(5) Uani 1 1 d .
C60 C 0.5125(2) 0.13207(11) -0.08121(10) 0.0199(4) Uani 1 1 d .
C61 C 0.6247(2) 0.15395(11) -0.05468(10) 0.0206(4) Uani 1 1 d .
H61 H 0.6821 0.1742 -0.0778 0.025 Uiso 1 1 calc R
C62 C 0.6510(2) 0.14601(11) 0.00442(10) 0.0195(4) Uani 1 1 d .
C63 C 0.5016(2) 0.10934(11) 0.14226(10) 0.0215(5) Uani 1 1 d .
C64 C 0.2728(3) 0.12118(15) 0.16256(14) 0.0362(7) Uani 1 1 d .
H64C H 0.2496 0.1436 0.1964 0.054 Uiso 1 1 calc R
H64A H 0.2801 0.0813 0.1736 0.054 Uiso 1 1 calc R
H64B H 0.2089 0.1252 0.1325 0.054 Uiso 1 1 calc R
C65 C 0.3905(3) 0.19591(13) 0.10748(13) 0.0305(6) Uani 1 1 d .
H65A H 0.3554 0.1893 0.0689 0.046 Uiso 1 1 calc R
H65B H 0.4748 0.2110 0.1040 0.046 Uiso 1 1 calc R
H65C H 0.3387 0.2231 0.1282 0.046 Uiso 1 1 calc R
C66 C 0.4790(3) 0.09417(13) 0.24907(11) 0.0306(6) Uani 1 1 d .
H66C H 0.4383 0.1311 0.2465 0.046 Uiso 1 1 calc R
H66A H 0.5498 0.0965 0.2758 0.046 Uiso 1 1 calc R
H66B H 0.4198 0.0661 0.2633 0.046 Uiso 1 1 calc R
C67 C 0.6225(3) 0.03351(13) 0.19110(12) 0.0293(6) Uani 1 1 d .
H67A H 0.6354 0.0199 0.1516 0.044 Uiso 1 1 calc R
H67C H 0.5978 0.0018 0.2157 0.044 Uiso 1 1 calc R
H67B H 0.6997 0.0500 0.2060 0.044 Uiso 1 1 calc R
C68 C 0.8664(2) 0.17884(11) 0.00674(10) 0.0207(5) Uani 1 1 d .
C69 C 0.9779(3) 0.17826(14) -0.08808(13) 0.0338(6) Uani 1 1 d .
H69C H 1.0622 0.1628 -0.0902 0.051 Uiso 1 1 calc R
H69A H 0.9822 0.2189 -0.0805 0.051 Uiso 1 1 calc R
H69B H 0.9346 0.1717 -0.1248 0.051 Uiso 1 1 calc R
C70 C 0.8828(3) 0.08923(12) -0.04945(13) 0.0299(6) Uani 1 1 d .
H70B H 0.8510 0.0731 -0.0135 0.045 Uiso 1 1 calc R
H70A H 0.9590 0.0695 -0.0604 0.045 Uiso 1 1 calc R
H70C H 0.8204 0.0849 -0.0802 0.045 Uiso 1 1 calc R
C71 C 0.8886(3) 0.26509(12) 0.06877(12) 0.0273(5) Uani 1 1 d .
H71B H 0.8008 0.2712 0.0592 0.041 Uiso 1 1 calc R
H71A H 0.9347 0.3003 0.0630 0.041 Uiso 1 1 calc R
H71C H 0.8964 0.2532 0.1092 0.041 Uiso 1 1 calc R
C72 C 1.0777(3) 0.21875(15) 0.02695(15) 0.0368(7) Uani 1 1 d .
H72A H 1.1046 0.1812 0.0145 0.055 Uiso 1 1 calc R
H72B H 1.1134 0.2271 0.0650 0.055 Uiso 1 1 calc R
H72C H 1.1057 0.2471 -0.0009 0.055 Uiso 1 1 calc R
C101 C -0.1307(2) 0.38878(11) 0.75217(11) 0.0230(5) Uani 1 1 d .
C102 C -0.1010(2) 0.38497(12) 0.69333(11) 0.0239(5) Uani 1 1 d .
H10 H -0.1543 0.3644 0.6682 0.029 Uiso 1 1 calc R
C103 C 0.0090(2) 0.41170(11) 0.66986(11) 0.0232(5) Uani 1 1 d .
C104 C 0.1404(2) 0.43282(12) 0.59301(11) 0.0245(5) Uani 1 1 d .
C105 C 0.1707(3) 0.42964(13) 0.53187(12) 0.0304(6) Uani 1 1 d .
H10A H 0.1173 0.4098 0.5061 0.036 Uiso 1 1 calc R
C106 C 0.2768(3) 0.45533(14) 0.51092(12) 0.0327(6) Uani 1 1 d .
H10B H 0.2963 0.4523 0.4711 0.039 Uiso 1 1 calc R
C107 C 0.3589(3) 0.48692(14) 0.54948(13) 0.0325(6) Uani 1 1 d .
H10C H 0.4304 0.5051 0.5346 0.039 Uiso 1 1 calc R
C108 C 0.3324(2) 0.49048(13) 0.60815(12) 0.0284(5) Uani 1 1 d .
H10D H 0.3874 0.5103 0.6332 0.034 Uiso 1 1 calc R
C109 C 0.2215(2) 0.46423(12) 0.63155(11) 0.0241(5) Uani 1 1 d .
C110 C 0.0909(2) 0.44386(11) 0.70944(11) 0.0230(5) Uani 1 1 d .
C111 C 0.0582(2) 0.44857(12) 0.77002(11) 0.0243(5) Uani 1 1 d .
H11A H 0.1090 0.4703 0.7953 0.029 Uiso 1 1 calc R
C112 C -0.0478(2) 0.42133(11) 0.79186(10) 0.0222(5) Uani 1 1 d .
C113 C -0.3358(2) 0.34384(12) 0.74925(11) 0.0235(5) Uani 1 1 d .
C114 C -0.4662(3) 0.35330(15) 0.65946(13) 0.0366(7) Uani 1 1 d .
H11B H -0.4511 0.3125 0.6569 0.055 Uiso 1 1 calc R
H11D H -0.4404 0.3715 0.6235 0.055 Uiso 1 1 calc R
H11C H -0.5549 0.3601 0.6655 0.055 Uiso 1 1 calc R
C115 C -0.3789(3) 0.43970(12) 0.70835(13) 0.0300(6) Uani 1 1 d .
H11E H -0.3203 0.4505 0.6782 0.045 Uiso 1 1 calc R
H11F H -0.3471 0.4521 0.7460 0.045 Uiso 1 1 calc R
H11G H -0.4594 0.4576 0.7007 0.045 Uiso 1 1 calc R
C116 C -0.5267(3) 0.28508(15) 0.76583(15) 0.0399(7) Uani 1 1 d .
H11H H -0.5520 0.2601 0.7341 0.060 Uiso 1 1 calc R
H11J H -0.5683 0.3217 0.7616 0.060 Uiso 1 1 calc R
H11I H -0.5497 0.2680 0.8028 0.060 Uiso 1 1 calc R
C117 C -0.3134(3) 0.24712(14) 0.79000(17) 0.0431(8) Uani 1 1 d .
H11K H -0.2259 0.2528 0.7804 0.065 Uiso 1 1 calc R
H11M H -0.3416 0.2108 0.7745 0.065 Uiso 1 1 calc R
H11L H -0.3229 0.2473 0.8321 0.065 Uiso 1 1 calc R
C118 C -0.0054(2) 0.42984(12) 0.89586(11) 0.0245(5) Uani 1 1 d .
C119 C -0.0065(3) 0.43736(14) 1.00372(12) 0.0342(6) Uani 1 1 d .
H11N H 0.0428 0.4027 1.0008 0.051 Uiso 1 1 calc R
H11O H -0.0800 0.4301 1.0273 0.051 Uiso 1 1 calc R
H11P H 0.0437 0.4671 1.0218 0.051 Uiso 1 1 calc R
C120 C -0.1552(3) 0.49462(14) 0.94362(14) 0.0343(6) Uani 1 1 d .
H12B H -0.1610 0.5128 0.9057 0.051 Uiso 1 1 calc R
H12A H -0.1452 0.5236 0.9736 0.051 Uiso 1 1 calc R
H12C H -0.2311 0.4730 0.9508 0.051 Uiso 1 1 calc R
C121 C 0.1423(3) 0.35588(15) 0.86172(14) 0.0414(7) Uani 1 1 d .
H12E H 0.0655 0.3393 0.8464 0.062 Uiso 1 1 calc R
H12D H 0.1845 0.3284 0.8867 0.062 Uiso 1 1 calc R
H12F H 0.1967 0.3661 0.8296 0.062 Uiso 1 1 calc R
C122 C 0.2180(3) 0.43383(17) 0.92811(14) 0.0419(8) Uani 1 1 d .
H12H H 0.2313 0.4136 0.9646 0.063 Uiso 1 1 calc R
H12G H 0.1983 0.4735 0.9362 0.063 Uiso 1 1 calc R
H12I H 0.2934 0.4318 0.9048 0.063 Uiso 1 1 calc R
C151 C 0.1434(2) 0.14491(11) 0.52747(10) 0.0217(5) Uani 1 1 d .
C152 C 0.1224(2) 0.14658(11) 0.58682(10) 0.0232(5) Uani 1 1 d .
H15 H 0.1825 0.1635 0.6115 0.028 Uiso 1 1 calc R
C153 C 0.0102(2) 0.12294(11) 0.61152(11) 0.0219(5) Uani 1 1 d .
C154 C -0.1179(2) 0.10643(12) 0.69054(11) 0.0236(5) Uani 1 1 d .
C155 C -0.1428(3) 0.11080(13) 0.75207(11) 0.0293(6) Uani 1 1 d .
H15D H -0.0838 0.1282 0.7770 0.035 Uiso 1 1 calc R
C156 C -0.2528(3) 0.08951(13) 0.77445(12) 0.0313(6) Uani 1 1 d .
H15E H -0.2683 0.0926 0.8146 0.038 Uiso 1 1 calc R
C157 C -0.3439(3) 0.06276(12) 0.73722(12) 0.0286(5) Uani 1 1 d .
H15F H -0.4185 0.0486 0.7532 0.034 Uiso 1 1 calc R
C158 C -0.3229(2) 0.05767(12) 0.67818(12) 0.0263(5) Uani 1 1 d .
H15G H -0.3828 0.0395 0.6543 0.032 Uiso 1 1 calc R
C159 C -0.2104(2) 0.07983(11) 0.65275(11) 0.0227(5) Uani 1 1 d .
C160 C -0.0818(2) 0.09578(11) 0.57314(11) 0.0212(5) Uani 1 1 d .
C161 C -0.0561(2) 0.09257(11) 0.51170(11) 0.0224(5) Uani 1 1 d .
H16 H -0.1133 0.0739 0.4868 0.027 Uiso 1 1 calc R
C162 C 0.0515(2) 0.11649(11) 0.48846(10) 0.0201(4) Uani 1 1 d .
C163 C 0.3521(2) 0.18685(12) 0.52594(11) 0.0238(5) Uani 1 1 d .
C164 C 0.5439(3) 0.24368(17) 0.50592(15) 0.0403(7) Uani 1 1 d .
H16F H 0.5759 0.2662 0.5383 0.060 Uiso 1 1 calc R
H16D H 0.5632 0.2627 0.4695 0.060 Uiso 1 1 calc R
H16E H 0.5826 0.2062 0.5065 0.060 Uiso 1 1 calc R
C165 C 0.3311(3) 0.28523(14) 0.48811(16) 0.0412(7) Uani 1 1 d .
H16G H 0.3247 0.2820 0.4460 0.062 Uiso 1 1 calc R
H16I H 0.3707 0.3212 0.4983 0.062 Uiso 1 1 calc R
H16H H 0.2479 0.2838 0.5049 0.062 Uiso 1 1 calc R
C166 C 0.4920(3) 0.17420(14) 0.61248(13) 0.0340(6) Uani 1 1 d .
H16J H 0.5789 0.1645 0.6052 0.051 Uiso 1 1 calc R
H16L H 0.4659 0.1572 0.6490 0.051 Uiso 1 1 calc R
H16K H 0.4833 0.2154 0.6147 0.051 Uiso 1 1 calc R
C167 C 0.3948(3) 0.08987(12) 0.56407(13) 0.0299(6) Uani 1 1 d .
H16N H 0.3431 0.0789 0.5968 0.045 Uiso 1 1 calc R
H16M H 0.4757 0.0711 0.5672 0.045 Uiso 1 1 calc R
H16O H 0.3539 0.0786 0.5279 0.045 Uiso 1 1 calc R
C168 C -0.0018(2) 0.11436(11) 0.38530(11) 0.0219(5) Uani 1 1 d .
C169 C -0.1211(3) 0.19516(13) 0.42587(12) 0.0305(6) Uani 1 1 d .
H16P H -0.1673 0.2248 0.4055 0.046 Uiso 1 1 calc R
H16R H -0.0378 0.2089 0.4356 0.046 Uiso 1 1 calc R
H16Q H -0.1648 0.1850 0.4614 0.046 Uiso 1 1 calc R
C170 C -0.2273(2) 0.12755(13) 0.35745(13) 0.0320(6) Uani 1 1 d .
H17D H -0.2464 0.1551 0.3270 0.048 Uiso 1 1 calc R
H17E H -0.2959 0.1261 0.3849 0.048 Uiso 1 1 calc R
H17F H -0.2157 0.0901 0.3401 0.048 Uiso 1 1 calc R
C171 C 0.1298(3) 0.04434(12) 0.33531(12) 0.0282(5) Uani 1 1 d .
H17G H 0.1153 0.0160 0.3052 0.042 Uiso 1 1 calc R
H17H H 0.1356 0.0257 0.3730 0.042 Uiso 1 1 calc R
H17I H 0.2075 0.0644 0.3275 0.042 Uiso 1 1 calc R
C172 C -0.0140(3) 0.10652(14) 0.27707(11) 0.0311(6) Uani 1 1 d .
H17K H 0.0578 0.1070 0.2513 0.047 Uiso 1 1 calc R
H17J H -0.0474 0.1449 0.2807 0.047 Uiso 1 1 calc R
H17L H -0.0780 0.0815 0.2610 0.047 Uiso 1 1 calc R
N201 N 0.6972(3) 0.30338(13) 0.35880(15) 0.0467(7) Uani 1 1 d .
C201 C 0.6181(3) 0.27925(14) 0.33519(15) 0.0369(7) Uani 1 1 d .
C202 C 0.5177(3) 0.24703(15) 0.30585(17) 0.0436(8) Uani 1 1 d .
H20G H 0.5448 0.2360 0.2672 0.065 Uiso 1 1 calc R
H20H H 0.4433 0.2707 0.3027 0.065 Uiso 1 1 calc R
H20I H 0.4985 0.2131 0.3284 0.065 Uiso 1 1 calc R
N202 N 0.2910(3) 0.23211(15) -0.0925(2) 0.0673(11) Uani 1 1 d .
C203 C 0.3682(4) 0.25674(15) -0.0662(2) 0.0541(11) Uani 1 1 d .
C204 C 0.4633(4) 0.28833(17) -0.0350(2) 0.0583(11) Uani 1 1 d .
H20F H 0.4837 0.3227 -0.0565 0.087 Uiso 1 1 calc R
H20E H 0.5378 0.2649 -0.0307 0.087 Uiso 1 1 calc R
H20D H 0.4324 0.2986 0.0033 0.087 Uiso 1 1 calc R
N203 N -0.2208(4) 0.24705(17) 0.63183(19) 0.0648(10) Uani 1 1 d .
C205 C -0.1521(4) 0.26146(16) 0.5970(2) 0.0521(10) Uani 1 1 d .
C206 C -0.0628(4) 0.28141(19) 0.55249(19) 0.0615(11) Uani 1 1 d .
H20M H -0.1079 0.2905 0.5168 0.092 Uiso 1 1 calc R
H20O H -0.0020 0.2516 0.5448 0.092 Uiso 1 1 calc R
H20N H -0.0197 0.3152 0.5667 0.092 Uiso 1 1 calc R
N204 N -0.7663(4) 0.28299(19) 0.6505(2) 0.0731(11) Uani 1 1 d .
C207 C -0.8284(4) 0.2694(2) 0.6898(2) 0.0599(11) Uani 1 1 d .
C208 C -0.9035(4) 0.25043(19) 0.7383(2) 0.0634(11) Uani 1 1 d .
H20J H -0.9345 0.2122 0.7306 0.095 Uiso 1 1 calc R
H20K H -0.9738 0.2762 0.7433 0.095 Uiso 1 1 calc R
H20L H -0.8527 0.2502 0.7736 0.095 Uiso 1 1 calc R

loop_
_atom_site_aniso_label
_atom_site_aniso_U_11
_atom_site_aniso_U_22
_atom_site_aniso_U_33
_atom_site_aniso_U_23
_atom_site_aniso_U_13
_atom_site_aniso_U_12
Zn1 0.01895(12) 0.02256(14) 0.01951(12) 0.00066(11) -0.00007(10) -0.00010(10)
Zn2 0.01952(12) 0.02280(14) 0.01873(13) -0.00029(10) -0.00077(10) -0.00045(11)
Zn3 0.02337(14) 0.03128(16) 0.02216(14) 0.00529(11) 0.00071(11) -0.00127(12)
Zn4 0.01974(13) 0.03012(16) 0.01959(13) 0.00311(11) 0.00032(10) -0.00027(11)
Cl1 0.0247(3) 0.0383(4) 0.0291(3) 0.0023(3) -0.0001(2) 0.0085(3)
Cl2 0.0349(3) 0.0255(3) 0.0234(3) -0.0028(2) 0.0022(2) -0.0023(3)
Cl3 0.0328(3) 0.0245(3) 0.0216(3) -0.0025(2) -0.0001(2) -0.0007(2)
Cl4 0.0257(3) 0.0354(4) 0.0277(3) 0.0001(3) -0.0001(2) 0.0079(3)
Cl5 0.0425(4) 0.0480(5) 0.0376(4) 0.0216(3) -0.0044(3) -0.0027(3)
Cl6 0.0271(3) 0.0571(5) 0.0315(3) 0.0035(3) 0.0039(3) 0.0084(3)
Cl7 0.0236(3) 0.0446(4) 0.0291(3) -0.0016(3) 0.0028(2) 0.0059(3)
Cl8 0.0324(3) 0.0501(5) 0.0374(4) 0.0216(3) -0.0031(3) -0.0023(3)
N1 0.0162(9) 0.0247(11) 0.0206(9) 0.0031(8) 0.0011(7) -0.0008(8)
N2 0.0201(9) 0.0252(11) 0.0252(10) 0.0011(9) 0.0019(8) 0.0023(8)
N3 0.0209(9) 0.0222(10) 0.0226(10) 0.0010(8) 0.0039(8) 0.0006(8)
N4 0.0203(9) 0.0215(10) 0.0178(9) 0.0018(7) -0.0008(7) -0.0012(8)
N5 0.0225(10) 0.0238(11) 0.0257(10) -0.0022(8) 0.0044(8) -0.0042(8)
N6 0.0206(9) 0.0225(11) 0.0235(10) -0.0002(8) 0.0006(8) -0.0018(8)
N7 0.0208(9) 0.0244(11) 0.0223(10) -0.0012(8) -0.0005(8) -0.0009(8)
N8 0.0240(10) 0.0260(11) 0.0205(9) 0.0005(8) 0.0011(7) -0.0013(9)
N51 0.0195(9) 0.0219(10) 0.0190(9) -0.0015(8) -0.0013(7) -0.0013(8)
N52 0.0223(9) 0.0245(11) 0.0254(10) 0.0001(8) 0.0030(8) 0.0000(9)
N53 0.0266(10) 0.0242(11) 0.0193(9) 0.0007(8) 0.0017(8) -0.0024(9)
N54 0.0203(9) 0.0211(10) 0.0194(9) -0.0004(7) -0.0017(7) -0.0024(8)
N55 0.0226(9) 0.0252(11) 0.0226(10) -0.0032(8) 0.0030(8) -0.0024(8)
N56 0.0205(9) 0.0241(11) 0.0229(10) -0.0026(8) 0.0009(8) -0.0036(8)
N57 0.0240(10) 0.0237(11) 0.0227(10) 0.0000(8) 0.0001(8) -0.0017(9)
N58 0.0202(9) 0.0244(10) 0.0220(10) -0.0001(8) -0.0014(8) 0.0003(8)
N101 0.0242(10) 0.0249(11) 0.0230(10) 0.0045(8) -0.0001(8) -0.0032(8)
N102 0.0249(10) 0.0264(11) 0.0251(10) 0.0003(8) -0.0014(8) -0.0030(9)
N103 0.0274(11) 0.0260(12) 0.0353(12) 0.0037(9) 0.0003(9) -0.0071(9)
N104 0.0245(10) 0.0278(11) 0.0205(10) 0.0016(8) 0.0011(8) -0.0033(9)
N105 0.0290(11) 0.0328(13) 0.0221(10) 0.0003(9) 0.0013(8) -0.0030(9)
N106 0.0277(11) 0.0428(14) 0.0236(10) 0.0032(10) -0.0005(8) 0.0053(10)
N107 0.0258(10) 0.0284(12) 0.0233(10) -0.0021(8) 0.0010(8) -0.0008(9)
N108 0.0233(10) 0.0270(11) 0.0240(10) 0.0003(8) 0.0014(8) -0.0030(8)
N151 0.0209(9) 0.0250(11) 0.0212(10) 0.0012(8) -0.0009(8) -0.0025(8)
N152 0.0277(11) 0.0297(12) 0.0303(11) 0.0046(9) -0.0011(9) -0.0072(9)
N153 0.0249(10) 0.0269(12) 0.0225(10) 0.0015(9) -0.0038(8) -0.0015(9)
N154 0.0198(9) 0.0275(11) 0.0192(9) 0.0006(8) 0.0006(8) 0.0000(8)
N155 0.0232(10) 0.0284(12) 0.0220(10) -0.0013(8) -0.0022(8) 0.0030(9)
N156 0.0241(10) 0.0270(11) 0.0197(9) 0.0001(8) -0.0003(8) -0.0009(8)
N157 0.0263(10) 0.0268(12) 0.0215(10) -0.0005(8) 0.0007(8) -0.0009(8)
N158 0.0216(10) 0.0219(10) 0.0246(10) 0.0026(8) 0.0020(8) 0.0002(8)
C1 0.0217(11) 0.0210(12) 0.0190(10) 0.0003(9) 0.0007(8) 0.0020(9)
C2 0.0199(11) 0.0251(12) 0.0220(11) 0.0014(9) 0.0035(9) -0.0018(9)
C3 0.0185(10) 0.0231(12) 0.0201(11) 0.0000(9) 0.0008(9) 0.0033(9)
C4 0.0220(11) 0.0207(12) 0.0248(12) -0.0029(9) -0.0015(9) 0.0043(9)
C5 0.0249(12) 0.0237(13) 0.0275(12) -0.0040(10) -0.0007(10) -0.0009(10)
C6 0.0268(12) 0.0302(14) 0.0295(13) -0.0027(10) -0.0071(10) -0.0009(11)
C7 0.0333(14) 0.0406(17) 0.0244(12) -0.0006(11) -0.0061(10) -0.0042(12)
C8 0.0314(13) 0.0348(15) 0.0239(12) 0.0003(10) -0.0036(10) -0.0052(11)
C9 0.0230(11) 0.0272(13) 0.0236(12) -0.0025(10) 0.0010(9) 0.0001(10)
C10 0.0192(10) 0.0219(12) 0.0224(11) 0.0000(9) 0.0014(8) 0.0008(9)
C11 0.0202(10) 0.0231(12) 0.0227(11) 0.0032(9) 0.0018(8) -0.0017(9)
C12 0.0188(10) 0.0202(12) 0.0229(10) 0.0004(9) 0.0004(8) 0.0012(9)
C13 0.0195(10) 0.0204(12) 0.0207(11) -0.0016(9) 0.0022(8) -0.0016(9)
C14 0.0213(12) 0.0297(15) 0.0483(16) 0.0028(12) 0.0066(11) 0.0018(11)
C15 0.0282(13) 0.0258(14) 0.0318(13) 0.0047(11) 0.0040(10) 0.0044(11)
C16 0.0358(14) 0.0336(15) 0.0235(12) 0.0008(11) 0.0075(11) -0.0015(12)
C17 0.0263(12) 0.0235(12) 0.0266(12) 0.0039(10) 0.0001(10) 0.0009(10)
C18 0.0216(11) 0.0201(11) 0.0194(10) 0.0017(9) 0.0000(9) -0.0005(9)
C19 0.0358(14) 0.0345(15) 0.0309(14) -0.0067(11) 0.0112(11) -0.0079(12)
C20 0.0274(12) 0.0236(13) 0.0329(14) -0.0042(10) 0.0067(10) -0.0010(10)
C21 0.0230(13) 0.0429(18) 0.0427(16) -0.0116(13) 0.0015(11) -0.0080(12)
C22 0.0300(13) 0.0222(12) 0.0237(12) -0.0022(9) 0.0014(10) -0.0031(10)
C51 0.0235(11) 0.0194(11) 0.0190(10) 0.0002(9) 0.0012(9) 0.0013(9)
C52 0.0221(11) 0.0231(12) 0.0204(11) 0.0024(9) 0.0020(9) -0.0023(9)
C53 0.0204(10) 0.0202(11) 0.0208(11) -0.0008(9) 0.0001(9) 0.0005(9)
C54 0.0206(11) 0.0235(12) 0.0226(11) -0.0003(9) -0.0010(9) -0.0001(9)
C55 0.0212(11) 0.0278(13) 0.0285(13) 0.0000(10) -0.0016(10) -0.0025(10)
C56 0.0233(12) 0.0350(15) 0.0273(13) -0.0039(11) -0.0056(10) -0.0018(11)
C57 0.0324(13) 0.0346(15) 0.0208(12) -0.0010(10) -0.0052(10) 0.0009(11)
C58 0.0274(12) 0.0310(14) 0.0226(12) 0.0021(10) 0.0002(9) 0.0005(10)
C59 0.0249(12) 0.0236(12) 0.0194(11) -0.0022(9) -0.0016(9) 0.0017(10)
C60 0.0193(10) 0.0203(11) 0.0202(11) -0.0010(8) 0.0002(8) -0.0005(9)
C61 0.0198(10) 0.0212(12) 0.0207(10) -0.0006(9) 0.0005(8) -0.0012(9)
C62 0.0181(10) 0.0212(12) 0.0192(10) -0.0015(9) -0.0010(8) -0.0007(9)
C63 0.0219(11) 0.0230(12) 0.0195(11) -0.0011(9) -0.0014(9) -0.0054(9)
C64 0.0245(13) 0.0420(18) 0.0423(16) -0.0027(13) 0.0087(11) -0.0015(12)
C65 0.0303(13) 0.0263(14) 0.0347(14) -0.0006(11) -0.0010(11) 0.0067(11)
C66 0.0364(14) 0.0337(15) 0.0217(12) 0.0004(10) 0.0053(10) -0.0006(12)
C67 0.0300(13) 0.0298(14) 0.0281(13) 0.0043(11) 0.0003(10) 0.0043(11)
C68 0.0223(11) 0.0198(11) 0.0199(11) 0.0010(9) -0.0030(9) 0.0000(9)
C69 0.0358(15) 0.0372(16) 0.0286(13) -0.0047(11) 0.0096(11) -0.0076(12)
C70 0.0289(13) 0.0254(14) 0.0355(14) -0.0056(11) 0.0018(11) -0.0009(11)
C71 0.0309(13) 0.0245(13) 0.0265(12) -0.0039(10) 0.0026(10) -0.0046(10)
C72 0.0204(12) 0.0448(18) 0.0451(17) -0.0127(14) 0.0013(11) -0.0077(12)
C101 0.0233(11) 0.0199(12) 0.0259(11) 0.0014(9) 0.0002(9) -0.0006(9)
C102 0.0233(11) 0.0256(13) 0.0227(11) -0.0017(9) -0.0002(9) -0.0022(9)
C103 0.0256(11) 0.0217(12) 0.0224(11) 0.0001(9) 0.0005(9) 0.0014(9)
C104 0.0249(11) 0.0245(13) 0.0240(11) -0.0019(9) 0.0017(9) 0.0023(10)
C105 0.0324(13) 0.0336(15) 0.0252(12) -0.0032(10) 0.0042(10) 0.0006(11)
C106 0.0334(14) 0.0397(16) 0.0251(13) -0.0024(11) 0.0071(10) 0.0023(12)
C107 0.0278(13) 0.0367(16) 0.0333(14) 0.0031(12) 0.0060(11) 0.0012(12)
C108 0.0237(12) 0.0301(14) 0.0314(13) 0.0033(10) 0.0032(10) -0.0012(10)
C109 0.0242(11) 0.0241(12) 0.0241(12) 0.0009(9) -0.0001(9) 0.0018(10)
C110 0.0219(11) 0.0246(12) 0.0227(11) 0.0007(9) 0.0000(9) 0.0004(9)
C111 0.0262(12) 0.0271(13) 0.0195(11) -0.0008(9) -0.0023(9) -0.0009(10)
C112 0.0244(11) 0.0223(12) 0.0201(11) 0.0021(9) 0.0006(9) -0.0004(9)
C113 0.0239(11) 0.0247(12) 0.0219(11) 0.0013(9) 0.0022(9) -0.0014(10)
C114 0.0386(15) 0.0434(18) 0.0278(13) 0.0024(12) -0.0072(11) -0.0100(13)
C115 0.0332(14) 0.0254(13) 0.0315(14) 0.0038(10) -0.0020(11) -0.0002(11)
C116 0.0315(14) 0.0428(18) 0.0453(17) 0.0094(14) 0.0007(12) -0.0130(13)
C117 0.0418(17) 0.0282(16) 0.059(2) 0.0149(14) -0.0059(15) -0.0064(13)
C118 0.0248(12) 0.0266(13) 0.0220(11) 0.0047(9) 0.0022(9) -0.0038(10)
C119 0.0401(15) 0.0422(17) 0.0202(11) 0.0025(11) 0.0021(10) -0.0090(13)
C120 0.0300(14) 0.0358(16) 0.0373(15) -0.0028(12) 0.0090(12) 0.0018(12)
C121 0.0436(17) 0.0432(18) 0.0374(16) 0.0042(13) 0.0008(13) 0.0175(14)
C122 0.0264(13) 0.066(2) 0.0337(15) 0.0151(15) -0.0038(11) -0.0052(14)
C151 0.0196(10) 0.0232(12) 0.0222(11) 0.0003(9) -0.0011(8) 0.0008(9)
C152 0.0251(11) 0.0248(13) 0.0197(11) -0.0011(9) -0.0009(9) -0.0019(10)
C153 0.0240(11) 0.0226(12) 0.0191(11) 0.0011(9) 0.0006(9) 0.0001(9)
C154 0.0245(11) 0.0253(13) 0.0209(11) 0.0016(9) 0.0011(9) 0.0023(9)
C155 0.0320(13) 0.0346(15) 0.0215(12) -0.0009(10) 0.0023(10) -0.0006(11)
C156 0.0365(14) 0.0336(15) 0.0240(12) 0.0021(10) 0.0079(11) 0.0039(12)
C157 0.0289(12) 0.0257(13) 0.0312(13) 0.0043(10) 0.0090(10) 0.0022(10)
C158 0.0245(12) 0.0243(12) 0.0301(12) 0.0032(10) 0.0040(10) 0.0007(10)
C159 0.0250(11) 0.0196(11) 0.0237(11) 0.0034(9) 0.0030(9) 0.0008(9)
C160 0.0214(11) 0.0228(12) 0.0193(11) 0.0032(9) -0.0003(9) -0.0004(9)
C161 0.0212(11) 0.0254(13) 0.0207(11) -0.0008(9) -0.0012(9) -0.0010(9)
C162 0.0205(11) 0.0216(11) 0.0183(10) 0.0000(9) -0.0014(8) 0.0021(9)
C163 0.0253(12) 0.0255(13) 0.0207(11) 0.0002(9) 0.0023(9) -0.0002(10)
C164 0.0272(14) 0.053(2) 0.0412(16) 0.0093(14) 0.0002(12) -0.0160(13)
C165 0.0424(17) 0.0279(16) 0.0533(19) 0.0127(13) -0.0042(14) -0.0046(13)
C166 0.0367(14) 0.0350(15) 0.0303(14) 0.0021(11) -0.0105(11) -0.0063(12)
C167 0.0312(13) 0.0279(14) 0.0305(13) 0.0040(10) -0.0013(11) -0.0001(11)
C168 0.0226(11) 0.0228(12) 0.0203(11) 0.0027(9) 0.0004(9) -0.0011(9)
C169 0.0305(13) 0.0313(15) 0.0296(13) -0.0020(11) -0.0003(10) 0.0062(11)
C170 0.0228(12) 0.0385(16) 0.0346(14) 0.0042(12) -0.0018(10) 0.0009(11)
C171 0.0294(13) 0.0275(13) 0.0277(13) -0.0046(10) 0.0005(10) 0.0017(10)
C172 0.0319(13) 0.0408(16) 0.0206(12) 0.0046(11) -0.0011(10) -0.0024(12)
N201 0.0425(16) 0.0366(16) 0.0612(18) 0.0055(13) 0.0105(14) 0.0094(13)
C201 0.0338(15) 0.0300(15) 0.0472(17) 0.0111(13) 0.0174(13) 0.0093(13)
C202 0.0388(16) 0.0328(17) 0.059(2) 0.0021(15) 0.0155(15) 0.0006(13)
N202 0.0460(18) 0.0343(17) 0.122(3) 0.0106(19) 0.028(2) 0.0105(15)
C203 0.047(2) 0.0239(16) 0.091(3) 0.0167(18) 0.038(2) 0.0098(15)
C204 0.063(2) 0.0363(19) 0.076(3) 0.0039(18) 0.037(2) 0.0089(17)
N203 0.051(2) 0.056(2) 0.088(3) -0.015(2) -0.0117(19) -0.0058(17)
C205 0.0412(19) 0.0366(19) 0.078(3) -0.0227(18) -0.0163(19) 0.0022(15)
C206 0.068(3) 0.048(2) 0.069(3) -0.0246(19) -0.009(2) 0.0044(19)
N204 0.054(2) 0.067(3) 0.098(3) -0.014(2) -0.021(2) -0.0038(19)
C207 0.042(2) 0.052(2) 0.086(3) -0.022(2) -0.021(2) 0.0010(18)
C208 0.059(2) 0.045(2) 0.087(3) -0.026(2) -0.001(2) -0.0009(18)

loop_
_atom_type_symbol
_atom_type_description
_atom_type_scat_dispersion_real
_atom_type_scat_dispersion_imag
_atom_type_scat_source
C C 0.0033 0.0016 'International Tables Vol C Tables 4.2.6.8 and 6.1.1.4'
H H 0.0000 0.0000 'International Tables Vol C Tables 4.2.6.8 and 6.1.1.4'
N N 0.0061 0.0033 'International Tables Vol C Tables 4.2.6.8 and 6.1.1.4'
Cl Cl 0.1484 0.1585 'International Tables Vol C Tables 4.2.6.8 and 6.1.1.4'
Zn Zn 0.2839 1.4301 'International Tables Vol C Tables 4.2.6.8 and 6.1.1.4'

loop_
_geom_angle_atom_site_label_1
_geom_angle_atom_site_label_2
_geom_angle_atom_site_label_3
_geom_angle
N1 Zn1 N4 81.74(8)
N1 Zn1 Cl1 124.02(7)
N4 Zn1 Cl1 104.85(7)
N1 Zn1 Cl2 105.05(7)
N4 Zn1 Cl2 125.64(6)
Cl1 Zn1 Cl2 113.49(3)
N51 Zn2 N54 81.99(8)
N51 Zn2 Cl4 123.20(7)
N54 Zn2 Cl4 104.65(7)
N51 Zn2 Cl3 104.74(6)
N54 Zn2 Cl3 125.25(6)
Cl4 Zn2 Cl3 114.51(3)
N104 Zn3 N101 81.81(9)
N104 Zn3 Cl5 106.80(7)
N101 Zn3 Cl5 122.26(7)
N104 Zn3 Cl6 123.39(7)
N101 Zn3 Cl6 105.05(7)
Cl5 Zn3 Cl6 114.58(4)
N151 Zn4 N154 82.09(9)
N151 Zn4 Cl8 122.39(7)
N154 Zn4 Cl8 104.85(7)
N151 Zn4 Cl7 105.36(7)
N154 Zn4 Cl7 123.74(7)
Cl8 Zn4 Cl7 115.38(4)
C13 N1 C1 121.4(2)
C13 N1 Zn1 119.98(16)
C1 N1 Zn1 113.05(15)
C13 N2 C15 121.5(2)
C13 N2 C14 122.6(2)
C15 N2 C14 115.3(2)
C13 N3 C17 120.3(2)
C13 N3 C16 123.0(2)
C17 N3 C16 113.9(2)
C18 N4 C12 122.7(2)
C18 N4 Zn1 117.57(16)
C12 N4 Zn1 113.17(15)
C18 N5 C20 122.2(2)
C18 N5 C19 122.2(2)
C20 N5 C19 115.6(2)
C18 N6 C22 121.8(2)
C18 N6 C21 122.3(2)
C22 N6 C21 115.2(2)
C3 N7 C4 116.5(2)
C10 N8 C9 116.6(2)
C63 N51 C51 121.7(2)
C63 N51 Zn2 119.82(16)
C51 N51 Zn2 113.20(16)
C63 N52 C65 120.8(2)
C63 N52 C64 122.9(2)
C65 N52 C64 115.8(2)
C63 N53 C66 122.5(2)
C63 N53 C67 120.1(2)
C66 N53 C67 115.0(2)
C68 N54 C62 122.2(2)
C68 N54 Zn2 118.65(15)
C62 N54 Zn2 112.88(15)
C68 N55 C70 121.5(2)
C68 N55 C69 122.5(2)
C70 N55 C69 115.9(2)
C68 N56 C72 122.6(2)
C68 N56 C71 121.8(2)
C72 N56 C71 115.0(2)
C53 N57 C54 116.6(2)
C60 N58 C59 116.4(2)
C113 N101 C101 122.6(2)
C113 N101 Zn3 117.29(17)
C101 N101 Zn3 113.52(16)
C113 N102 C114 122.7(2)
C113 N102 C115 121.4(2)
C114 N102 C115 115.6(2)
C113 N103 C117 120.9(2)
C113 N103 C116 122.6(3)
C117 N103 C116 115.6(2)
C118 N104 C112 122.4(2)
C118 N104 Zn3 117.41(17)
C112 N104 Zn3 113.52(17)
C118 N105 C119 122.5(2)
C118 N105 C120 121.1(2)
C119 N105 C120 114.8(2)
C118 N106 C121 121.7(2)
C118 N106 C122 122.1(3)
C121 N106 C122 116.2(3)
C103 N107 C104 116.5(2)
C110 N108 C109 116.5(2)
C163 N151 C151 123.3(2)
C163 N151 Zn4 117.17(17)
C151 N151 Zn4 113.48(16)
C163 N152 C164 122.1(3)
C163 N152 C165 120.7(2)
C164 N152 C165 116.0(3)
C163 N153 C167 121.8(2)
C163 N153 C166 122.8(2)
C167 N153 C166 115.2(2)
C168 N154 C162 122.2(2)
C168 N154 Zn4 115.99(17)
C162 N154 Zn4 113.26(16)
C168 N155 C169 120.9(2)
C168 N155 C170 123.1(2)
C169 N155 C170 115.9(2)
C168 N156 C171 119.8(2)
C168 N156 C172 121.8(2)
C171 N156 C172 115.0(2)
C153 N157 C154 116.5(2)
C160 N158 C159 117.0(2)
C2 C1 N1 123.9(2)
C2 C1 C12 120.1(2)
N1 C1 C12 115.9(2)
C1 C2 C3 120.9(2)
C1 C2 H2 119.6
C3 C2 H2 119.6
N7 C3 C2 119.2(2)
N7 C3 C10 122.0(2)
C2 C3 C10 118.8(2)
N7 C4 C9 121.5(2)
N7 C4 C5 119.6(2)
C9 C4 C5 118.9(2)
C6 C5 C4 120.5(3)
C6 C5 H5 119.8
C4 C5 H5 119.8
C5 C6 C7 120.6(2)
C5 C6 H6 119.7
C7 C6 H6 119.7
C8 C7 C6 120.7(3)
C8 C7 H7 119.7
C6 C7 H7 119.7
C7 C8 C9 120.1(3)
C7 C8 H8 120.0
C9 C8 H8 120.0
N8 C9 C8 118.6(2)
N8 C9 C4 122.2(2)
C8 C9 C4 119.2(2)
N8 C10 C11 119.3(2)
N8 C10 C3 121.3(2)
C11 C10 C3 119.4(2)
C12 C11 C10 121.6(2)
C12 C11 H11 119.2
C10 C11 H11 119.2
C11 C12 N4 126.0(2)
C11 C12 C1 119.1(2)
N4 C12 C1 114.8(2)
N3 C13 N1 118.4(2)
N3 C13 N2 118.7(2)
N1 C13 N2 122.8(2)
N2 C14 H14C 109.5
N2 C14 H14A 109.5
H14C C14 H14A 109.5
N2 C14 H14B 109.5
H14C C14 H14B 109.5
H14A C14 H14B 109.5
N2 C15 H15C 109.5
N2 C15 H15A 109.5
H15C C15 H15A 109.5
N2 C15 H15B 109.5
H15C C15 H15B 109.5
H15A C15 H15B 109.5
N3 C16 H16C 109.5
N3 C16 H16A 109.5
H16C C16 H16A 109.5
N3 C16 H16B 109.5
H16C C16 H16B 109.5
H16A C16 H16B 109.5
N3 C17 H17C 109.5
N3 C17 H17A 109.5
H17C C17 H17A 109.5
N3 C17 H17B 109.5
H17C C17 H17B 109.5
H17A C17 H17B 109.5
N6 C18 N4 117.7(2)
N6 C18 N5 118.5(2)
N4 C18 N5 123.7(2)
N5 C19 H19A 109.5
N5 C19 H19B 109.5
H19A C19 H19B 109.5
N5 C19 H19C 109.5
H19A C19 H19C 109.5
H19B C19 H19C 109.5
N5 C20 H20B 109.5
N5 C20 H20A 109.5
H20B C20 H20A 109.5
N5 C20 H20C 109.5
H20B C20 H20C 109.5
H20A C20 H20C 109.5
N6 C21 H21B 109.5
N6 C21 H21A 109.5
H21B C21 H21A 109.5
N6 C21 H21C 109.5
H21B C21 H21C 109.5
H21A C21 H21C 109.5
N6 C22 H22A 109.5
N6 C22 H22B 109.5
H22A C22 H22B 109.5
N6 C22 H22C 109.5
H22A C22 H22C 109.5
H22B C22 H22C 109.5
C52 C51 N51 124.1(2)
C52 C51 C62 120.3(2)
N51 C51 C62 115.5(2)
C51 C52 C53 122.0(2)
C51 C52 H52 119.0
C53 C52 H52 119.0
N57 C53 C52 120.0(2)
N57 C53 C60 122.2(2)
C52 C53 C60 117.7(2)
N57 C54 C55 119.6(2)
N57 C54 C59 121.3(2)
C55 C54 C59 119.0(2)
C56 C55 C54 120.5(2)
C56 C55 H55 119.7
C54 C55 H55 119.7
C55 C56 C57 120.6(2)
C55 C56 H56 119.7
C57 C56 H56 119.7
C58 C57 C56 120.4(2)
C58 C57 H57 119.8
C56 C57 H57 119.8
C57 C58 C59 121.2(3)
C57 C58 H58 119.4
C59 C58 H58 119.4
N58 C59 C58 119.6(2)
N58 C59 C54 122.2(2)
C58 C59 C54 118.2(2)
N58 C60 C61 119.0(2)
N58 C60 C53 121.3(2)
C61 C60 C53 119.6(2)
C62 C61 C60 121.7(2)
C62 C61 H61 119.2
C60 C61 H61 119.2
C61 C62 N54 125.9(2)
C61 C62 C51 118.5(2)
N54 C62 C51 115.5(2)
N51 C63 N53 118.8(2)
N51 C63 N52 123.1(2)
N53 C63 N52 117.9(2)
N52 C64 H64C 109.5
N52 C64 H64A 109.5
H64C C64 H64A 109.5
N52 C64 H64B 109.5
H64C C64 H64B 109.5
H64A C64 H64B 109.5
N52 C65 H65A 109.5
N52 C65 H65B 109.5
H65A C65 H65B 109.5
N52 C65 H65C 109.5
H65A C65 H65C 109.5
H65B C65 H65C 109.5
N53 C66 H66C 109.5
N53 C66 H66A 109.5
H66C C66 H66A 109.5
N53 C66 H66B 109.5
H66C C66 H66B 109.5
H66A C66 H66B 109.5
N53 C67 H67A 109.5
N53 C67 H67C 109.5
H67A C67 H67C 109.5
N53 C67 H67B 109.5
H67A C67 H67B 109.5
H67C C67 H67B 109.5
N56 C68 N54 117.5(2)
N56 C68 N55 118.2(2)
N54 C68 N55 124.1(2)
N55 C69 H69C 109.5
N55 C69 H69A 109.5
H69C C69 H69A 109.5
N55 C69 H69B 109.5
H69C C69 H69B 109.5
H69A C69 H69B 109.5
N55 C70 H70B 109.5
N55 C70 H70A 109.5
H70B C70 H70A 109.5
N55 C70 H70C 109.5
H70B C70 H70C 109.5
H70A C70 H70C 109.5
N56 C71 H71B 109.5
N56 C71 H71A 109.5
H71B C71 H71A 109.5
N56 C71 H71C 109.5
H71B C71 H71C 109.5
H71A C71 H71C 109.5
N56 C72 H72A 109.5
N56 C72 H72B 109.5
H72A C72 H72B 109.5
N56 C72 H72C 109.5
H72A C72 H72C 109.5
H72B C72 H72C 109.5
C102 C101 N101 124.9(2)
C102 C101 C112 119.4(2)
N101 C101 C112 115.5(2)
C101 C102 C103 121.8(2)
C101 C102 H10 119.1
C103 C102 H10 119.1
N107 C103 C102 119.5(2)
N107 C103 C110 122.0(2)
C102 C103 C110 118.5(2)
N107 C104 C109 121.9(2)
N107 C104 C105 119.0(2)
C109 C104 C105 119.1(2)
C106 C105 C104 120.6(3)
C106 C105 H10A 119.7
C104 C105 H10A 119.7
C105 C106 C107 120.6(3)
C105 C106 H10B 119.7
C107 C106 H10B 119.7
C108 C107 C106 120.0(3)
C108 C107 H10C 120.0
C106 C107 H10C 120.0
C107 C108 C109 120.8(3)
C107 C108 H10D 119.6
C109 C108 H10D 119.6
N108 C109 C104 121.9(2)
N108 C109 C108 119.2(2)
C104 C109 C108 118.9(2)
N108 C110 C111 119.5(2)
N108 C110 C103 121.2(2)
C111 C110 C103 119.3(2)
C112 C111 C110 121.0(2)
C112 C111 H11A 119.5
C110 C111 H11A 119.5
C111 C112 N104 124.9(2)
C111 C112 C101 119.9(2)
N104 C112 C101 115.2(2)
N103 C113 N102 118.8(2)
N103 C113 N101 117.3(2)
N102 C113 N101 123.7(2)
N102 C114 H11B 109.5
N102 C114 H11D 109.5
H11B C114 H11D 109.5
N102 C114 H11C 109.5
H11B C114 H11C 109.5
H11D C114 H11C 109.5
N102 C115 H11E 109.5
N102 C115 H11F 109.5
H11E C115 H11F 109.5
N102 C115 H11G 109.5
H11E C115 H11G 109.5
H11F C115 H11G 109.5
N103 C116 H11H 109.5
N103 C116 H11J 109.5
H11H C116 H11J 109.5
N103 C116 H11I 109.5
H11H C116 H11I 109.5
H11J C116 H11I 109.5
N103 C117 H11K 109.5
N103 C117 H11M 109.5
H11K C117 H11M 109.5
N103 C117 H11L 109.5
H11K C117 H11L 109.5
H11M C117 H11L 109.5
N105 C118 N104 118.3(2)
N105 C118 N106 118.6(2)
N104 C118 N106 122.9(2)
N105 C119 H11N 109.5
N105 C119 H11O 109.5
H11N C119 H11O 109.5
N105 C119 H11P 109.5
H11N C119 H11P 109.5
H11O C119 H11P 109.5
N105 C120 H12B 109.5
N105 C120 H12A 109.5
H12B C120 H12A 109.5
N105 C120 H12C 109.5
H12B C120 H12C 109.5
H12A C120 H12C 109.5
N106 C121 H12E 109.5
N106 C121 H12D 109.5
H12E C121 H12D 109.5
N106 C121 H12F 109.5
H12E C121 H12F 109.5
H12D C121 H12F 109.5
N106 C122 H12H 109.5
N106 C122 H12G 109.5
H12H C122 H12G 109.5
N106 C122 H12I 109.5
H12H C122 H12I 109.5
H12G C122 H12I 109.5
C152 C151 N151 124.9(2)
C152 C151 C162 119.7(2)
N151 C151 C162 115.2(2)
C151 C152 C153 121.2(2)
C151 C152 H15 119.4
C153 C152 H15 119.4
N157 C153 C152 118.9(2)
N157 C153 C160 121.8(2)
C152 C153 C160 119.3(2)
N157 C154 C155 118.8(2)
N157 C154 C159 122.1(2)
C155 C154 C159 119.1(2)
C156 C155 C154 120.1(3)
C156 C155 H15D 119.9
C154 C155 H15D 119.9
C155 C156 C157 120.8(3)
C155 C156 H15E 119.6
C157 C156 H15E 119.6
C158 C157 C156 120.6(3)
C158 C157 H15F 119.7
C156 C157 H15F 119.7
C157 C158 C159 120.6(3)
C157 C158 H15G 119.7
C159 C158 H15G 119.7
N158 C159 C158 120.0(2)
N158 C159 C154 121.2(2)
C158 C159 C154 118.7(2)
N158 C160 C161 119.9(2)
N158 C160 C153 121.4(2)
C161 C160 C153 118.7(2)
C162 C161 C160 121.3(2)
C162 C161 H16 119.4
C160 C161 H16 119.4
C161 C162 N154 124.9(2)
C161 C162 C151 119.8(2)
N154 C162 C151 115.3(2)
N151 C163 N153 123.4(2)
N151 C163 N152 118.0(2)
N153 C163 N152 118.5(2)
N152 C164 H16F 109.5
N152 C164 H16D 109.5
H16F C164 H16D 109.5
N152 C164 H16E 109.5
H16F C164 H16E 109.5
H16D C164 H16E 109.5
N152 C165 H16G 109.5
N152 C165 H16I 109.5
H16G C165 H16I 109.5
N152 C165 H16H 109.5
H16G C165 H16H 109.5
H16I C165 H16H 109.5
N153 C166 H16J 109.5
N153 C166 H16L 109.5
H16J C166 H16L 109.5
N153 C166 H16K 109.5
H16J C166 H16K 109.5
H16L C166 H16K 109.5
N153 C167 H16N 109.5
N153 C167 H16M 109.5
H16N C167 H16M 109.5
N153 C167 H16O 109.5
H16N C167 H16O 109.5
H16M C167 H16O 109.5
N154 C168 N156 117.8(2)
N154 C168 N155 122.8(2)
N156 C168 N155 119.3(2)
N155 C169 H16P 109.5
N155 C169 H16R 109.5
H16P C169 H16R 109.5
N155 C169 H16Q 109.5
H16P C169 H16Q 109.5
H16R C169 H16Q 109.5
N155 C170 H17D 109.5
N155 C170 H17E 109.5
H17D C170 H17E 109.5
N155 C170 H17F 109.5
H17D C170 H17F 109.5
H17E C170 H17F 109.5
N156 C171 H17G 109.5
N156 C171 H17H 109.5
H17G C171 H17H 109.5
N156 C171 H17I 109.5
H17G C171 H17I 109.5
H17H C171 H17I 109.5
N156 C172 H17K 109.5
N156 C172 H17J 109.5
H17K C172 H17J 109.5
N156 C172 H17L 109.5
H17K C172 H17L 109.5
H17J C172 H17L 109.5
N201 C201 C202 178.5(4)
C201 C202 H20G 109.5
C201 C202 H20H 109.5
H20G C202 H20H 109.5
C201 C202 H20I 109.5
H20G C202 H20I 109.5
H20H C202 H20I 109.5
N202 C203 C204 178.4(4)
C203 C204 H20F 109.5
C203 C204 H20E 109.5
H20F C204 H20E 109.5
C203 C204 H20D 109.5
H20F C204 H20D 109.5
H20E C204 H20D 109.5
N203 C205 C206 178.7(4)
C205 C206 H20M 109.5
C205 C206 H20O 109.5
H20M C206 H20O 109.5
C205 C206 H20N 109.5
H20M C206 H20N 109.5
H20O C206 H20N 109.5
N204 C207 C208 178.0(5)
C207 C208 H20J 109.5
C207 C208 H20K 109.5
H20J C208 H20K 109.5
C207 C208 H20L 109.5
H20J C208 H20L 109.5
H20K C208 H20L 109.5

loop_
_geom_bond_atom_site_label_1
_geom_bond_atom_site_label_2
_geom_bond_distance
Zn1 N1 2.031(2)
Zn1 N4 2.034(2)
Zn1 Cl1 2.2306(8)
Zn1 Cl2 2.2473(7)
Zn2 N51 2.029(2)
Zn2 N54 2.037(2)
Zn2 Cl4 2.2343(8)
Zn2 Cl3 2.2369(7)
Zn3 N104 2.029(2)
Zn3 N101 2.030(2)
Zn3 Cl5 2.2247(8)
Zn3 Cl6 2.2376(9)
Zn4 N151 2.025(2)
Zn4 N154 2.031(2)
Zn4 Cl8 2.2306(8)
Zn4 Cl7 2.2332(8)
N1 C13 1.345(3)
N1 C1 1.397(3)
N2 C13 1.355(3)
N2 C15 1.451(4)
N2 C14 1.465(3)
N3 C13 1.338(3)
N3 C17 1.464(3)
N3 C16 1.465(3)
N4 C18 1.351(3)
N4 C12 1.398(3)
N5 C18 1.352(3)
N5 C20 1.450(4)
N5 C19 1.464(3)
N6 C18 1.337(3)
N6 C22 1.456(3)
N6 C21 1.457(3)
N7 C3 1.347(3)
N7 C4 1.348(3)
N8 C10 1.342(3)
N8 C9 1.347(3)
N51 C63 1.330(3)
N51 C51 1.399(3)
N52 C63 1.358(3)
N52 C65 1.461(4)
N52 C64 1.463(3)
N53 C63 1.351(3)
N53 C66 1.455(3)
N53 C67 1.458(4)
N54 C68 1.345(3)
N54 C62 1.395(3)
N55 C68 1.351(3)
N55 C70 1.450(4)
N55 C69 1.453(3)
N56 C68 1.342(3)
N56 C72 1.455(3)
N56 C71 1.466(3)
N57 C53 1.333(3)
N57 C54 1.355(3)
N58 C60 1.345(3)
N58 C59 1.346(3)
N101 C113 1.350(3)
N101 C101 1.390(3)
N102 C113 1.348(3)
N102 C114 1.453(3)
N102 C115 1.459(4)
N103 C113 1.341(3)
N103 C117 1.458(4)
N103 C116 1.467(4)
N104 C118 1.345(3)
N104 C112 1.399(3)
N105 C118 1.339(3)
N105 C119 1.458(4)
N105 C120 1.463(4)
N106 C118 1.348(3)
N106 C121 1.453(4)
N106 C122 1.468(4)
N107 C103 1.335(3)
N107 C104 1.357(3)
N108 C110 1.348(3)
N108 C109 1.355(3)
N151 C163 1.341(3)
N151 C151 1.396(3)
N152 C163 1.354(4)
N152 C164 1.457(4)
N152 C165 1.460(4)
N153 C163 1.346(3)
N153 C167 1.456(4)
N153 C166 1.461(3)
N154 C168 1.344(3)
N154 C162 1.400(3)
N155 C168 1.356(3)
N155 C169 1.451(4)
N155 C170 1.462(3)
N156 C168 1.346(3)
N156 C171 1.455(3)
N156 C172 1.472(3)
N157 C153 1.341(3)
N157 C154 1.347(3)
N158 C160 1.342(3)
N158 C159 1.352(3)
C1 C2 1.378(3)
C1 C12 1.463(3)
C2 C3 1.422(3)
C2 H2 0.9300
C3 C10 1.442(3)
C4 C9 1.429(4)
C4 C5 1.431(3)
C5 C6 1.361(4)
C5 H5 0.9300
C6 C7 1.423(4)
C6 H6 0.9300
C7 C8 1.373(4)
C7 H7 0.9300
C8 C9 1.426(4)
C8 H8 0.9300
C10 C11 1.415(3)
C11 C12 1.372(3)
C11 H11 0.9300
C14 H14C 0.9600
C14 H14A 0.9600
C14 H14B 0.9600
C15 H15C 0.9600
C15 H15A 0.9600
C15 H15B 0.9600
C16 H16C 0.9600
C16 H16A 0.9600
C16 H16B 0.9600
C17 H17C 0.9600
C17 H17A 0.9600
C17 H17B 0.9600
C19 H19A 0.9600
C19 H19B 0.9600
C19 H19C 0.9600
C20 H20B 0.9600
C20 H20A 0.9600
C20 H20C 0.9600
C21 H21B 0.9600
C21 H21A 0.9600
C21 H21C 0.9600
C22 H22A 0.9600
C22 H22B 0.9600
C22 H22C 0.9600
C51 C52 1.364(3)
C51 C62 1.463(3)
C52 C53 1.425(3)
C52 H52 0.9300
C53 C60 1.447(3)
C54 C55 1.425(3)
C54 C59 1.435(4)
C55 C56 1.360(4)
C55 H55 0.9300
C56 C57 1.426(4)
C56 H56 0.9300
C57 C58 1.352(4)
C57 H57 0.9300
C58 C59 1.428(3)
C58 H58 0.9300
C60 C61 1.419(3)
C61 C62 1.379(3)
C61 H61 0.9300
C64 H64C 0.9600
C64 H64A 0.9600
C64 H64B 0.9600
C65 H65A 0.9600
C65 H65B 0.9600
C65 H65C 0.9600
C66 H66C 0.9600
C66 H66A 0.9600
C66 H66B 0.9600
C67 H67A 0.9600
C67 H67C 0.9600
C67 H67B 0.9600
C69 H69C 0.9600
C69 H69A 0.9600
C69 H69B 0.9600
C70 H70B 0.9600
C70 H70A 0.9600
C70 H70C 0.9600
C71 H71B 0.9600
C71 H71A 0.9600
C71 H71C 0.9600
C72 H72A 0.9600
C72 H72B 0.9600
C72 H72C 0.9600
C101 C102 1.376(3)
C101 C112 1.461(3)
C102 C103 1.424(4)
C102 H10 0.9300
C103 C110 1.448(3)
C104 C109 1.420(4)
C104 C105 1.427(4)
C105 C106 1.358(4)
C105 H10A 0.9300
C106 C107 1.428(4)
C106 H10B 0.9300
C107 C108 1.364(4)
C107 H10C 0.9300
C108 C109 1.426(4)
C108 H10D 0.9300
C110 C111 1.423(4)
C111 C112 1.381(4)
C111 H11A 0.9300
C114 H11B 0.9600
C114 H11D 0.9600
C114 H11C 0.9600
C115 H11E 0.9600
C115 H11F 0.9600
C115 H11G 0.9600
C116 H11H 0.9600
C116 H11J 0.9600
C116 H11I 0.9600
C117 H11K 0.9600
C117 H11M 0.9600
C117 H11L 0.9600
C119 H11N 0.9600
C119 H11O 0.9600
C119 H11P 0.9600
C120 H12B 0.9600
C120 H12A 0.9600
C120 H12C 0.9600
C121 H12E 0.9600
C121 H12D 0.9600
C121 H12F 0.9600
C122 H12H 0.9600
C122 H12G 0.9600
C122 H12I 0.9600
C151 C152 1.366(3)
C151 C162 1.465(3)
C152 C153 1.424(3)
C152 H15 0.9300
C153 C160 1.444(3)
C154 C155 1.425(4)
C154 C159 1.433(4)
C155 C156 1.364(4)
C155 H15D 0.9300
C156 C157 1.417(4)
C156 H15E 0.9300
C157 C158 1.364(4)
C157 H15F 0.9300
C158 C159 1.421(4)
C158 H15G 0.9300
C160 C161 1.424(3)
C161 C162 1.373(3)
C161 H16 0.9300
C164 H16F 0.9600
C164 H16D 0.9600
C164 H16E 0.9600
C165 H16G 0.9600
C165 H16I 0.9600
C165 H16H 0.9600
C166 H16J 0.9600
C166 H16L 0.9600
C166 H16K 0.9600
C167 H16N 0.9600
C167 H16M 0.9600
C167 H16O 0.9600
C169 H16P 0.9600
C169 H16R 0.9600
C169 H16Q 0.9600
C170 H17D 0.9600
C170 H17E 0.9600
C170 H17F 0.9600
C171 H17G 0.9600
C171 H17H 0.9600
C171 H17I 0.9600
C172 H17K 0.9600
C172 H17J 0.9600
C172 H17L 0.9600
N201 C201 1.136(5)
C201 C202 1.454(5)
C202 H20G 0.9600
C202 H20H 0.9600
C202 H20I 0.9600
N202 C203 1.157(6)
C203 C204 1.426(7)
C204 H20F 0.9600
C204 H20E 0.9600
C204 H20D 0.9600
N203 C205 1.128(6)
C205 C206 1.461(7)
C206 H20M 0.9600
C206 H20O 0.9600
C206 H20N 0.9600
N204 C207 1.155(6)
C207 C208 1.430(7)
C208 H20J 0.9600
C208 H20K 0.9600
C208 H20L 0.9600

loop_
_geom_torsion_atom_site_label_1
_geom_torsion_atom_site_label_2
_geom_torsion_atom_site_label_3
_geom_torsion_atom_site_label_4
_geom_torsion
N4 Zn1 N1 C13 145.2(2)
Cl1 Zn1 N1 C13 -112.41(18)
Cl2 Zn1 N1 C13 20.4(2)
N4 Zn1 N1 C1 -8.75(17)
Cl1 Zn1 N1 C1 93.64(17)
Cl2 Zn1 N1 C1 -133.54(16)
N1 Zn1 N4 C18 163.21(19)
Cl1 Zn1 N4 C18 40.09(19)
Cl2 Zn1 N4 C18 -94.15(18)
N1 Zn1 N4 C12 10.82(17)
Cl1 Zn1 N4 C12 -112.31(16)
Cl2 Zn1 N4 C12 113.45(15)
N54 Zn2 N51 C63 -147.8(2)
Cl4 Zn2 N51 C63 109.94(19)
Cl3 Zn2 N51 C63 -23.3(2)
N54 Zn2 N51 C51 6.99(17)
Cl4 Zn2 N51 C51 -95.33(17)
Cl3 Zn2 N51 C51 131.44(16)
N51 Zn2 N54 C68 -161.64(19)
Cl4 Zn2 N54 C68 -39.31(19)
Cl3 Zn2 N54 C68 95.93(18)
N51 Zn2 N54 C62 -8.72(16)
Cl4 Zn2 N54 C62 113.61(16)
Cl3 Zn2 N54 C62 -111.15(15)
N104 Zn3 N101 C113 -157.6(2)
Cl5 Zn3 N101 C113 97.70(19)
Cl6 Zn3 N101 C113 -35.1(2)
N104 Zn3 N101 C101 -5.25(18)
Cl5 Zn3 N101 C101 -110.00(17)
Cl6 Zn3 N101 C101 117.23(17)
N101 Zn3 N104 C118 -150.2(2)
Cl5 Zn3 N104 C118 -28.9(2)
Cl6 Zn3 N104 C118 107.1(2)
N101 Zn3 N104 C112 1.92(18)
Cl5 Zn3 N104 C112 123.25(17)
Cl6 Zn3 N104 C112 -100.74(18)
N154 Zn4 N151 C163 159.6(2)
Cl8 Zn4 N151 C163 -97.84(19)
Cl7 Zn4 N151 C163 36.6(2)
N154 Zn4 N151 C151 5.96(17)
Cl8 Zn4 N151 C151 108.56(17)
Cl7 Zn4 N151 C151 -116.96(16)
N151 Zn4 N154 C168 147.4(2)
Cl8 Zn4 N154 C168 25.9(2)
Cl7 Zn4 N154 C168 -109.40(18)
N151 Zn4 N154 C162 -1.42(17)
Cl8 Zn4 N154 C162 -122.94(16)
Cl7 Zn4 N154 C162 101.80(17)
C13 N1 C1 C2 35.5(4)
Zn1 N1 C1 C2 -171.0(2)
C13 N1 C1 C12 -148.2(2)
Zn1 N1 C1 C12 5.4(3)
N1 C1 C2 C3 178.4(2)
C12 C1 C2 C3 2.2(4)
C4 N7 C3 C2 -178.4(2)
C4 N7 C3 C10 0.9(4)
C1 C2 C3 N7 179.3(2)
C1 C2 C3 C10 0.0(4)
C3 N7 C4 C9 0.6(4)
C3 N7 C4 C5 -179.2(2)
N7 C4 C5 C6 -178.3(3)
C9 C4 C5 C6 1.9(4)
C4 C5 C6 C7 -0.2(4)
C5 C6 C7 C8 -1.3(5)
C6 C7 C8 C9 0.9(5)
C10 N8 C9 C8 -178.5(2)
C10 N8 C9 C4 1.4(4)
C7 C8 C9 N8 -179.3(3)
C7 C8 C9 C4 0.8(4)
N7 C4 C9 N8 -1.9(4)
C5 C4 C9 N8 178.0(2)
N7 C4 C9 C8 178.0(2)
C5 C4 C9 C8 -2.2(4)
C9 N8 C10 C11 179.2(2)
C9 N8 C10 C3 0.2(4)
N7 C3 C10 N8 -1.4(4)
C2 C3 C10 N8 177.9(2)
N7 C3 C10 C11 179.6(2)
C2 C3 C10 C11 -1.1(4)
N8 C10 C11 C12 -179.1(2)
C3 C10 C11 C12 -0.1(4)
C10 C11 C12 N4 178.3(2)
C10 C11 C12 C1 2.3(4)
C18 N4 C12 C11 22.1(4)
Zn1 N4 C12 C11 172.9(2)
C18 N4 C12 C1 -161.7(2)
Zn1 N4 C12 C1 -11.0(3)
C2 C1 C12 C11 -3.4(4)
N1 C1 C12 C11 -179.9(2)
C2 C1 C12 N4 -179.8(2)
N1 C1 C12 N4 3.7(3)
C17 N3 C13 N1 12.3(3)
C16 N3 C13 N1 -147.6(2)
C17 N3 C13 N2 -170.8(2)
C16 N3 C13 N2 29.4(4)
C1 N1 C13 N3 -149.7(2)
Zn1 N1 C13 N3 58.5(3)
C1 N1 C13 N2 33.5(4)
Zn1 N1 C13 N2 -118.2(2)
C15 N2 C13 N3 -149.1(2)
C14 N2 C13 N3 40.1(4)
C15 N2 C13 N1 27.6(4)
C14 N2 C13 N1 -143.1(3)
C22 N6 C18 N4 23.1(3)
C21 N6 C18 N4 -146.2(3)
C22 N6 C18 N5 -161.1(2)
C21 N6 C18 N5 29.6(4)
C12 N4 C18 N6 -150.2(2)
Zn1 N4 C18 N6 60.2(3)
C12 N4 C18 N5 34.3(4)
Zn1 N4 C18 N5 -115.3(2)
C20 N5 C18 N6 -145.0(2)
C19 N5 C18 N6 38.1(4)
C20 N5 C18 N4 30.5(4)
C19 N5 C18 N4 -146.3(3)
C63 N51 C51 C52 -32.7(4)
Zn2 N51 C51 C52 173.1(2)
C63 N51 C51 C62 150.0(2)
Zn2 N51 C51 C62 -4.2(3)
N51 C51 C52 C53 -177.7(2)
C62 C51 C52 C53 -0.5(4)
C54 N57 C53 C52 -178.6(2)
C54 N57 C53 C60 -1.1(4)
C51 C52 C53 N57 176.2(2)
C51 C52 C53 C60 -1.4(4)
C53 N57 C54 C55 178.1(2)
C53 N57 C54 C59 -0.2(4)
N57 C54 C55 C56 -178.9(3)
C59 C54 C55 C56 -0.5(4)
C54 C55 C56 C57 -0.8(4)
C55 C56 C57 C58 0.9(4)
C56 C57 C58 C59 0.4(4)
C60 N58 C59 C58 -179.4(2)
C60 N58 C59 C54 -0.3(4)
C57 C58 C59 N58 177.4(3)
C57 C58 C59 C54 -1.8(4)
N57 C54 C59 N58 1.0(4)
C55 C54 C59 N58 -177.3(2)
N57 C54 C59 C58 -179.9(2)
C55 C54 C59 C58 1.8(4)
C59 N58 C60 C61 177.3(2)
C59 N58 C60 C53 -1.0(4)
N57 C53 C60 N58 1.8(4)
C52 C53 C60 N58 179.4(2)
N57 C53 C60 C61 -176.5(2)
C52 C53 C60 C61 1.1(4)
N58 C60 C61 C62 -177.0(2)
C53 C60 C61 C62 1.3(4)
C60 C61 C62 N54 -179.3(2)
C60 C61 C62 C51 -3.3(4)
C68 N54 C62 C61 -23.1(4)
Zn2 N54 C62 C61 -174.9(2)
C68 N54 C62 C51 160.8(2)
Zn2 N54 C62 C51 9.0(3)
C52 C51 C62 C61 2.9(4)
N51 C51 C62 C61 -179.7(2)
C52 C51 C62 N54 179.4(2)
N51 C51 C62 N54 -3.2(3)
C51 N51 C63 N53 148.1(2)
Zn2 N51 C63 N53 -59.3(3)
C51 N51 C63 N52 -35.8(4)
Zn2 N51 C63 N52 116.8(2)
C66 N53 C63 N51 145.7(2)
C67 N53 C63 N51 -15.7(4)
C66 N53 C63 N52 -30.6(4)
C67 N53 C63 N52 168.0(2)
C65 N52 C63 N51 -26.6(4)
C64 N52 C63 N51 144.8(3)
C65 N52 C63 N53 149.5(2)
C64 N52 C63 N53 -39.1(4)
C72 N56 C68 N54 147.0(3)
C71 N56 C68 N54 -23.8(3)
C72 N56 C68 N55 -28.6(4)
C71 N56 C68 N55 160.6(2)
C62 N54 C68 N56 150.5(2)
Zn2 N54 C68 N56 -59.2(3)
C62 N54 C68 N55 -34.2(4)
Zn2 N54 C68 N55 116.1(2)
C70 N55 C68 N56 144.5(2)
C69 N55 C68 N56 -39.8(4)
C70 N55 C68 N54 -30.8(4)
C69 N55 C68 N54 144.9(3)
C113 N101 C101 C102 -26.9(4)
Zn3 N101 C101 C102 -177.6(2)
C113 N101 C101 C112 158.3(2)
Zn3 N101 C101 C112 7.6(3)
N101 C101 C102 C103 -174.3(2)
C112 C101 C102 C103 0.3(4)
C104 N107 C103 C102 -179.3(2)
C104 N107 C103 C110 1.2(4)
C101 C102 C103 N107 -179.7(2)
C101 C102 C103 C110 -0.2(4)
C103 N107 C104 C109 -1.0(4)
C103 N107 C104 C105 -179.4(3)
N107 C104 C105 C106 179.7(3)
C109 C104 C105 C106 1.2(4)
C104 C105 C106 C107 -1.2(5)
C105 C106 C107 C108 1.4(5)
C106 C107 C108 C109 -1.7(4)
C110 N108 C109 C104 0.2(4)
C110 N108 C109 C108 -179.7(2)
N107 C104 C109 N108 0.2(4)
C105 C104 C109 N108 178.7(3)
N107 C104 C109 C108 -179.9(2)
C105 C104 C109 C108 -1.5(4)
C107 C108 C109 N108 -178.4(3)
C107 C108 C109 C104 1.7(4)
C109 N108 C110 C111 -179.2(2)
C109 N108 C110 C103 0.1(4)
N107 C103 C110 N108 -0.8(4)
C102 C103 C110 N108 179.7(2)
N107 C103 C110 C111 178.5(3)
C102 C103 C110 C111 -1.0(4)
N108 C110 C111 C112 -178.4(2)
C103 C110 C111 C112 2.3(4)
C110 C111 C112 N104 -179.8(2)
C110 C111 C112 C101 -2.2(4)
C118 N104 C112 C111 -30.1(4)
Zn3 N104 C112 C111 179.3(2)
C118 N104 C112 C101 152.2(2)
Zn3 N104 C112 C101 1.6(3)
C102 C101 C112 C111 0.9(4)
N101 C101 C112 C111 176.0(2)
C102 C101 C112 N104 178.7(2)
N101 C101 C112 N104 -6.1(3)
C117 N103 C113 N102 157.4(3)
C116 N103 C113 N102 -33.4(4)
C117 N103 C113 N101 -26.9(4)
C116 N103 C113 N101 142.2(3)
C114 N102 C113 N103 -33.5(4)
C115 N102 C113 N103 152.1(3)
C114 N102 C113 N101 151.1(3)
C115 N102 C113 N101 -23.2(4)
C101 N101 C113 N103 143.7(3)
Zn3 N101 C113 N103 -66.7(3)
C101 N101 C113 N102 -40.8(4)
Zn3 N101 C113 N102 108.8(2)
C119 N105 C118 N104 142.6(3)
C120 N105 C118 N104 -22.2(4)
C119 N105 C118 N106 -32.4(4)
C120 N105 C118 N106 162.7(3)
C112 N104 C118 N105 151.7(3)
Zn3 N104 C118 N105 -58.8(3)
C112 N104 C118 N106 -33.5(4)
Zn3 N104 C118 N106 116.0(3)
C121 N106 C118 N105 147.4(3)
C122 N106 C118 N105 -34.5(4)
C121 N106 C118 N104 -27.4(4)
C122 N106 C118 N104 150.7(3)
C163 N151 C151 C152 24.1(4)
Zn4 N151 C151 C152 175.8(2)
C163 N151 C151 C162 -161.1(2)
Zn4 N151 C151 C162 -9.4(3)
N151 C151 C152 C153 172.4(2)
C162 C151 C152 C153 -2.3(4)
C154 N157 C153 C152 178.1(2)
C154 N157 C153 C160 -0.1(4)
C151 C152 C153 N157 -177.0(2)
C151 C152 C153 C160 1.2(4)
C153 N157 C154 C155 -179.8(2)
C153 N157 C154 C159 -0.5(4)
N157 C154 C155 C156 179.8(3)
C159 C154 C155 C156 0.4(4)
C154 C155 C156 C157 0.1(4)
C155 C156 C157 C158 0.2(4)
C156 C157 C158 C159 -1.0(4)
C160 N158 C159 C158 -179.1(2)
C160 N158 C159 C154 -0.5(4)
C157 C158 C159 N158 -179.9(2)
C157 C158 C159 C154 1.5(4)
N157 C154 C159 N158 0.8(4)
C155 C154 C159 N158 -179.8(2)
N157 C154 C159 C158 179.5(2)
C155 C154 C159 C158 -1.2(4)
C159 N158 C160 C161 -179.0(2)
C159 N158 C160 C153 -0.1(4)
N157 C153 C160 N158 0.3(4)
C152 C153 C160 N158 -177.8(2)
N157 C153 C160 C161 179.3(2)
C152 C153 C160 C161 1.1(4)
N158 C160 C161 C162 176.6(2)
C153 C160 C161 C162 -2.3(4)
C160 C161 C162 N154 178.6(2)
C160 C161 C162 C151 1.3(4)
C168 N154 C162 C161 32.8(4)
Zn4 N154 C162 C161 179.4(2)
C168 N154 C162 C151 -149.8(2)
Zn4 N154 C162 C151 -3.2(3)
C152 C151 C162 C161 1.0(4)
N151 C151 C162 C161 -174.1(2)
C152 C151 C162 N154 -176.5(2)
N151 C151 C162 N154 8.4(3)
C151 N151 C163 N153 41.5(4)
Zn4 N151 C163 N153 -109.3(2)
C151 N151 C163 N152 -142.0(3)
Zn4 N151 C163 N152 67.2(3)
C167 N153 C163 N151 23.7(4)
C166 N153 C163 N151 -151.0(3)
C167 N153 C163 N152 -152.7(3)
C166 N153 C163 N152 32.6(4)
C164 N152 C163 N151 -141.4(3)
C165 N152 C163 N151 25.7(4)
C164 N152 C163 N153 35.2(4)
C165 N152 C163 N153 -157.6(3)
C162 N154 C168 N156 -148.1(2)
Zn4 N154 C168 N156 66.1(3)
C162 N154 C168 N155 35.5(4)
Zn4 N154 C168 N155 -110.3(2)
C171 N156 C168 N154 14.6(4)
C172 N156 C168 N154 -143.6(2)
C171 N156 C168 N155 -168.8(2)
C172 N156 C168 N155 33.0(4)
C169 N155 C168 N154 24.4(4)
C170 N155 C168 N154 -151.8(3)
C169 N155 C168 N156 -152.0(2)
C170 N155 C168 N156 31.8(4)
